data_4331426
loop_
_publ_author_name
'Akella, A.'
'Keszler, D.A.'

_publ_section_title
;
 Buetschliite derivative K2Zr(BO3)2
;
_journal_name_full 'Inorganic Chemistry'
_journal_page_first 1554
_journal_page_last 1555
_journal_paper_doi 10.1021/ic00085a054
_journal_volume 33
_journal_year 1994
_chemical_formula_sum 'B2 K2 O6 Zr'
_chemical_name_systematic 'K2 Zr (B O3)2'
_space_group_IT_number 166
_symmetry_space_group_name_Hall '-R 3 2"'
_symmetry_space_group_name_H-M 'R -3 m :H'
_cell_angle_alpha 90
_cell_angle_beta 90
_cell_angle_gamma 120
_cell_formula_units_Z 3
_cell_length_a 5.283
_cell_length_b 5.283
_cell_length_c 17.518
_cell_volume 423.425
_citation_journal_id_ASTM INOCAJ
_cod_data_source_file boron_221.cif
_cod_data_source_block B2K2O6Zr1
_cod_original_cell_volume 423.4249
_cod_original_formula_sum 'B2 K2 O6 Zr1'
_cod_database_code 4331426

loop_
_symmetry_equiv_pos_as_xyz
x,y,z
-y,x-y,z
-x+y,-x,z
y,x,-z
-x,-x+y,-z
x-y,-y,-z
-x,-y,-z
y,-x+y,-z
x-y,x,-z
-y,-x,z
x,x-y,z
-x+y,y,z
x+2/3,y+1/3,z+1/3
-y+2/3,x-y+1/3,z+1/3
-x+y+2/3,-x+1/3,z+1/3
y+2/3,x+1/3,-z+1/3
-x+2/3,-x+y+1/3,-z+1/3
x-y+2/3,-y+1/3,-z+1/3
-x+2/3,-y+1/3,-z+1/3
y+2/3,-x+y+1/3,-z+1/3
x-y+2/3,x+1/3,-z+1/3
-y+2/3,-x+1/3,z+1/3
x+2/3,x-y+1/3,z+1/3
-x+y+2/3,y+1/3,z+1/3
x+1/3,y+2/3,z+2/3
-y+1/3,x-y+2/3,z+2/3
-x+y+1/3,-x+2/3,z+2/3
y+1/3,x+2/3,-z+2/3
-x+1/3,-x+y+2/3,-z+2/3
x-y+1/3,-y+2/3,-z+2/3
-x+1/3,-y+2/3,-z+2/3
y+1/3,-x+y+2/3,-z+2/3
x-y+1/3,x+2/3,-z+2/3
-y+1/3,-x+2/3,z+2/3
x+1/3,x-y+2/3,z+2/3
-x+y+1/3,y+2/3,z+2/3

loop_
_atom_site_label
_atom_site_type_symbol
_atom_site_fract_x
_atom_site_fract_y
_atom_site_fract_z
_atom_site_occupancy
_atom_site_U_iso_or_equiv
Zr1 Zr+4 0 0 0 1 0.0
K1 K+1 0 0 0.20963 1 0.0
B1 B+3 0.3333 0.6667 0.07 1 0.0
O1 O-2 0.1827 0.3654 0.07089 1 0.0
